data_7202096
loop_
_publ_author_name
'Carlucci, Lucia'
'Ciani, Gianfranco'
'Maggini, Simona'
'Proserpio, Davide M.'

_publ_section_title
;
 Metal--organic coordination frameworks assembled with the long
 flexible ligand 4,4&#x2032;-bis(imidazol-1-ylmethyl)biphenyl
;
_journal_issue 9
_journal_name_full CrystEngComm
_journal_page_first 1191
_journal_paper_doi 10.1039/b803815e
_journal_volume 10
_journal_year 2008
_chemical_formula_sum 'C80 H72 N16 O8 S2 Zn2'
_chemical_formula_weight 1580.40
_space_group_IT_number 14
_symmetry_cell_setting monoclinic
_symmetry_space_group_name_Hall '-P 2ybc'
_symmetry_space_group_name_H-M 'P 1 21/c 1'
_atom_sites_solution_hydrogens geom
_atom_sites_solution_primary direct
_atom_sites_solution_secondary difmap
_cell_angle_alpha 90.00
_cell_angle_beta 96.453(5)
_cell_angle_gamma 90.00
_cell_formula_units_Z 4
_cell_length_a 14.862(5)
_cell_length_b 16.693(6)
_cell_length_c 34.116(12)
_cell_measurement_reflns_used 2306
_cell_measurement_temperature 293(2)
_cell_measurement_theta_max 18
_cell_measurement_theta_min 2
_cell_volume 8410(5)
_computing_molecular_graphics TOPOS
_computing_structure_refinement 'SHELXL-97 (Sheldrick, 1997)'
_computing_structure_solution SIR92
_diffrn_ambient_temperature 293(2)
_diffrn_detector_type CCD_plate
_diffrn_measured_fraction_theta_full 1.000
_diffrn_measured_fraction_theta_max 0.936
_diffrn_measurement_device SMART
_diffrn_measurement_method omega-scan
_diffrn_radiation_monochromator graphite
_diffrn_radiation_source 'fine-focus sealed tube'
_diffrn_radiation_type MoK\a
_diffrn_radiation_wavelength 0.71073
_diffrn_reflns_av_R_equivalents 0.2210
_diffrn_reflns_av_sigmaI/netI 0.2947
_diffrn_reflns_limit_h_max 20
_diffrn_reflns_limit_h_min -20
_diffrn_reflns_limit_k_max 22
_diffrn_reflns_limit_k_min 0
_diffrn_reflns_limit_l_max 46
_diffrn_reflns_limit_l_min 0
_diffrn_reflns_number 106415
_diffrn_reflns_theta_full 25.00
_diffrn_reflns_theta_max 29.42
_diffrn_reflns_theta_min 1.84
_diffrn_standards_decay_% 0
_exptl_absorpt_coefficient_mu 0.681
_exptl_absorpt_correction_T_max 0.7459
_exptl_absorpt_correction_T_min 0.6564
_exptl_absorpt_correction_type empirical
_exptl_crystal_colour colourless
_exptl_crystal_density_diffrn 1.248
_exptl_crystal_density_method 'not measured'
_exptl_crystal_description plate
_exptl_crystal_F_000 3280
_exptl_crystal_size_max 0.30
_exptl_crystal_size_mid 0.20
_exptl_crystal_size_min 0.06
_refine_diff_density_max 1.114
_refine_diff_density_min -0.995
_refine_diff_density_rms 0.094
_refine_ls_extinction_method none
_refine_ls_goodness_of_fit_all 0.719
_refine_ls_hydrogen_treatment constr
_refine_ls_matrix_type full
_refine_ls_number_parameters 961
_refine_ls_number_reflns 21768
_refine_ls_number_restraints 171
_refine_ls_restrained_S_all 0.723
_refine_ls_R_factor_all 0.3186
_refine_ls_R_factor_obs 0.0993
_refine_ls_shift/su_max 0.041
_refine_ls_shift/su_mean 0.004
_refine_ls_structure_factor_coef Fsqd
_refine_ls_weighting_details 'calc w=1/[\s^2^(Fo^2^)+(0.1515P)^2^+0.0000P] where P=(Fo^2^+2Fc^2^)/3'
_refine_ls_weighting_scheme calc
_refine_ls_wR_factor_all 0.3126
_refine_ls_wR_factor_obs 0.2438
_reflns_number_observed 4309
_reflns_number_total 21768
_reflns_observed_criterion >2sigma(I)
_cod_data_source_file b803815e.txt
_cod_data_source_block 9_Lu673_[Zn(bimb)3(SO4)2](bimb)
_cod_depositor_comments
;
The following automatic conversions were performed:
'_symmetry_cell_setting' value 'Monoclinic' changed to 'monoclinic'
according to '/home/saulius/struct/CIF-dictionaries/cif_core.dic'
dictionary named 'cif_core.dic' version 2.4.1 from 2010-06-29.

Automatic conversion script
Id: cif_fix_enum 1527 2010-12-29 10:47:43Z saulius 
;
_cod_original_cell_volume 8411(5)
_cod_original_sg_symbol_H-M 'P2(1)/c '
_cod_database_code 7202096

loop_
_symmetry_equiv_pos_as_xyz
'x, y, z'
'-x, y+1/2, -z+1/2'
'-x, -y, -z'
'x, -y-1/2, z-1/2'

loop_
_atom_site_label
_atom_site_type_symbol
_atom_site_fract_x
_atom_site_fract_y
_atom_site_fract_z
_atom_site_U_iso_or_equiv
_atom_site_adp_type
_atom_site_occupancy
_atom_site_symmetry_multiplicity
_atom_site_calc_flag
_atom_site_refinement_flags
_atom_site_disorder_assembly
_atom_site_disorder_group
C7 C 0.4222(6) 0.8814(6) 0.2165(3) 0.081(3) Uani 1 1 d . . .
H7 H 0.4099 0.8447 0.1961 0.097 Uiso 1 1 calc R . .
C16 C 1.0320(6) 0.8824(5) 0.1199(2) 0.069(2) Uani 1 1 d . . .
C17 C 1.2115(6) 0.7472(6) 0.0142(4) 0.089(3) Uani 1 1 d . . .
H17 H 1.1490 0.7512 0.0081 0.106 Uiso 1 1 calc R . .
C21 C 0.8772(5) 0.9272(5) 0.1357(3) 0.095(3) Uani 1 1 d . . .
H21 H 0.8561 0.8756 0.1299 0.115 Uiso 1 1 calc R . .
C22 C 0.9666(5) 0.9434(5) 0.1334(2) 0.064(2) Uani 1 1 d . . .
C24 C 0.4601(6) 0.9553(6) 0.2141(3) 0.084(3) Uani 1 1 d . . .
H24 H 0.4789 0.9778 0.1914 0.101 Uiso 1 1 calc R . .
C26 C 0.6549(6) 1.1104(5) 0.2068(3) 0.078(3) Uani 1 1 d . . .
H26 H 0.6100 1.1231 0.1866 0.093 Uiso 1 1 calc R . .
C27 C 0.3641(5) 0.8012(5) 0.2693(3) 0.087(3) Uani 1 1 d . . .
H27A H 0.3860 0.7939 0.2969 0.104 Uiso 1 1 calc R . .
H27B H 0.3818 0.7545 0.2550 0.104 Uiso 1 1 calc R . .
C28 C 0.2621(5) 0.8069(5) 0.2649(3) 0.068(2) Uani 1 1 d . . .
C31 C 1.2090(7) 0.6996(5) 0.0827(3) 0.104(3) Uani 1 1 d . . .
H31A H 1.2551 0.6871 0.1043 0.125 Uiso 1 1 calc R . .
H31B H 1.1744 0.6513 0.0761 0.125 Uiso 1 1 calc R . .
C32 C 1.3420(6) 0.7271(5) 0.0446(3) 0.073(2) Uani 1 1 d . . .
H32 H 1.3864 0.7135 0.0649 0.088 Uiso 1 1 calc R . .
C33 C 1.2743(6) 0.7623(5) -0.0110(3) 0.081(3) Uani 1 1 d . . .
H33 H 1.2626 0.7786 -0.0372 0.097 Uiso 1 1 calc R . .
C34 C -0.0274(6) 0.8277(5) 0.2519(3) 0.079(3) Uani 1 1 d . . .
C35 C 0.9009(7) 0.8889(7) 0.6541(4) 0.112(4) Uani 1 1 d . . .
H35 H 0.9529 0.8835 0.6415 0.134 Uiso 1 1 calc R . .
C36 C 0.4319(5) 0.9381(6) 0.2738(3) 0.073(2) Uani 1 1 d . . .
H36 H 0.4272 0.9469 0.3004 0.088 Uiso 1 1 calc R . .
C37 C 0.9962(6) 1.0190(6) 0.1418(3) 0.086(3) Uani 1 1 d . . .
H37 H 1.0565 1.0319 0.1402 0.103 Uiso 1 1 calc R . .
C38 C 1.5801(5) 0.9052(6) -0.0177(3) 0.062(2) Uani 1 1 d . . .
H38 H 1.5858 0.8977 -0.0443 0.074 Uiso 1 1 calc R . .
C39 C 0.8551(6) 0.8548(6) 0.5672(4) 0.093(3) Uani 1 1 d . . .
H39 H 0.8923 0.8990 0.5729 0.112 Uiso 1 1 calc R . .
C40 C 1.1212(6) 0.8864(6) 0.1301(3) 0.098(3) Uani 1 1 d . . .
H40 H 1.1455 0.9286 0.1456 0.118 Uiso 1 1 calc R . .
C41 C 0.8484(6) 1.0591(6) 0.1557(3) 0.086(3) Uani 1 1 d . . .
C42 C 1.7617(5) 1.0233(5) -0.0078(4) 0.075(3) Uani 1 1 d . . .
C43 C 0.8146(7) 0.8605(6) 0.6349(4) 0.096(3) Uani 1 1 d . . .
C44 C 0.4259(6) 1.2134(7) 0.2068(3) 0.085(3) Uani 1 1 d . . .
H44 H 0.4413 1.1878 0.1843 0.102 Uiso 1 1 calc R . .
C45 C -0.0801(6) 0.7968(6) 0.2197(3) 0.093(3) Uani 1 1 d . . .
H45 H -0.0542 0.7684 0.2003 0.112 Uiso 1 1 calc R . .
C46 C 0.0715(6) 0.8187(5) 0.2571(3) 0.070(2) Uani 1 1 d . . .
C47 C 1.5768(5) 0.6025(5) -0.0201(3) 0.066(2) Uani 1 1 d . . .
H47 H 1.5707 0.6077 -0.0474 0.079 Uiso 1 1 calc R . .
C48 C 1.5684(5) 0.6241(6) 0.0404(3) 0.075(2) Uani 1 1 d . . .
H48 H 1.5548 0.6476 0.0638 0.090 Uiso 1 1 calc R . .
C49 C 0.8494(7) 0.8211(6) 0.5301(4) 0.101(3) Uani 1 1 d . . .
H49 H 0.8801 0.8430 0.5104 0.121 Uiso 1 1 calc R . .
C50 C 1.1778(6) 0.8283(8) 0.1177(3) 0.113(4) Uani 1 1 d . . .
H50 H 1.2399 0.8331 0.1246 0.135 Uiso 1 1 calc R . .
C52 C 1.9509(5) 0.4949(5) -0.0029(3) 0.075(3) Uani 1 1 d . . .
C53 C 0.7835(7) 1.1237(5) 0.1657(3) 0.105(3) Uani 1 1 d . . .
H53A H 0.8156 1.1743 0.1691 0.126 Uiso 1 1 calc R . .
H53B H 0.7360 1.1296 0.1440 0.126 Uiso 1 1 calc R . .
C54 C 0.0704(6) 1.3712(6) 0.2200(3) 0.102(3) Uani 1 1 d . . .
H54 H 0.0362 1.3922 0.1979 0.122 Uiso 1 1 calc R . .
C55 C 0.7484(7) 0.7237(7) 0.5511(5) 0.103(4) Uani 1 1 d . . .
H55 H 0.7113 0.6795 0.5452 0.123 Uiso 1 1 calc R . .
C56 C 0.1164(6) 0.7986(5) 0.2258(3) 0.083(3) Uani 1 1 d . . .
H56 H 0.0837 0.7889 0.2014 0.100 Uiso 1 1 calc R . .
C58 C 0.8162(6) 0.9844(6) 0.1464(3) 0.103(3) Uani 1 1 d . . .
H58 H 0.7554 0.9719 0.1471 0.123 Uiso 1 1 calc R . .
C59 C 0.1217(6) 0.8302(6) 0.2926(3) 0.091(3) Uani 1 1 d . . .
H59 H 0.0919 0.8420 0.3144 0.109 Uiso 1 1 calc R . .
C60 C 0.7866(7) 1.0865(6) 0.2379(4) 0.102(3) Uani 1 1 d . . .
H60 H 0.8486 1.0786 0.2437 0.122 Uiso 1 1 calc R . .
C61 C 1.1462(7) 0.7647(6) 0.0958(3) 0.085(3) Uani 1 1 d . . .
C62 C 1.6579(5) 0.4726(5) -0.0188(3) 0.090(3) Uani 1 1 d . . .
H62A H 1.6357 0.4696 -0.0466 0.108 Uiso 1 1 calc R . .
H62B H 1.6399 0.4239 -0.0063 0.108 Uiso 1 1 calc R . .
C63 C 0.2096(6) 0.7926(5) 0.2296(3) 0.083(3) Uani 1 1 d . . .
H63 H 0.2379 0.7784 0.2077 0.100 Uiso 1 1 calc R . .
C65 C 1.6583(5) 1.0360(5) -0.0124(3) 0.098(3) Uani 1 1 d . . .
H65A H 1.6444 1.0845 0.0014 0.118 Uiso 1 1 calc R . .
H65B H 1.6370 1.0430 -0.0401 0.118 Uiso 1 1 calc R . .
C66 C 0.1770(8) 1.3097(7) 0.2833(4) 0.114(4) Uani 1 1 d . . .
H66 H 0.2136 1.2879 0.3046 0.137 Uiso 1 1 calc R . .
C67 C 1.5471(5) 0.8886(6) 0.0408(3) 0.073(2) Uani 1 1 d . . .
H67 H 1.5239 0.8672 0.0627 0.088 Uiso 1 1 calc R . .
C68 C 0.3187(5) 1.3655(6) 0.2619(4) 0.125(4) Uani 1 1 d . . .
H68A H 0.3333 1.4150 0.2491 0.150 Uiso 1 1 calc R . .
H68B H 0.3391 1.3704 0.2898 0.150 Uiso 1 1 calc R . .
C69 C 0.8352(10) 0.9348(6) 0.7117(4) 0.106(4) Uani 1 1 d . . .
C70 C 1.5918(6) 0.9574(6) 0.0406(3) 0.080(3) Uani 1 1 d . . .
H70 H 1.6070 0.9914 0.0619 0.096 Uiso 1 1 calc R . .
C71 C 0.7241(7) 1.0817(5) 0.2629(3) 0.099(3) Uani 1 1 d . . .
H71 H 0.7355 1.0704 0.2897 0.119 Uiso 1 1 calc R . .
C72 C 0.8060(7) 0.8239(7) 0.5966(4) 0.089(3) Uani 1 1 d . . .
C73 C 1.8112(7) 1.0255(7) 0.0264(3) 0.112(4) Uani 1 1 d . . .
H73 H 1.7825 1.0337 0.0489 0.134 Uiso 1 1 calc R . .
C74 C 1.9053(7) 0.4572(6) 0.0240(3) 0.098(3) Uani 1 1 d . . .
H74 H 1.9370 0.4372 0.0470 0.117 Uiso 1 1 calc R . .
C75 C 0.9370(7) 1.0778(6) 0.1528(3) 0.102(3) Uani 1 1 d . . .
H75 H 0.9578 1.1297 0.1581 0.123 Uiso 1 1 calc R . .
C77 C 0.9997(6) 0.8193(6) 0.0981(3) 0.110(4) Uani 1 1 d . . .
H77 H 0.9378 0.8161 0.0903 0.132 Uiso 1 1 calc R . .
C78 C 0.4065(6) 1.2403(5) 0.2672(3) 0.078(3) Uani 1 1 d . . .
H78 H 0.4080 1.2364 0.2945 0.093 Uiso 1 1 calc R . .
C79 C 1.9061(7) 1.0158(7) 0.0308(3) 0.117(4) Uani 1 1 d . . .
H79 H 1.9386 1.0161 0.0557 0.141 Uiso 1 1 calc R . .
C80 C 0.9066(9) 0.9245(7) 0.6915(4) 0.123(4) Uani 1 1 d . . .
H80 H 0.9629 0.9419 0.7030 0.147 Uiso 1 1 calc R . .
C81 C 0.7629(8) 0.9509(9) 0.8081(5) 0.125(5) Uani 1 1 d . . .
H81 H 0.7317 0.9993 0.8060 0.151 Uiso 1 1 calc R . .
C82 C 1.8986(6) 1.0034(7) -0.0365(4) 0.117(4) Uani 1 1 d . . .
H82 H 1.9272 0.9957 -0.0591 0.141 Uiso 1 1 calc R . .
C83 C 1.7607(6) 0.4781(5) -0.0143(3) 0.080(3) Uani 1 1 d . . .
C84 C 0.3786(7) 1.2859(7) 0.2082(4) 0.098(3) Uani 1 1 d . . .
H84 H 0.3598 1.3188 0.1869 0.118 Uiso 1 1 calc R . .
C86 C 0.2168(6) 0.8251(6) 0.2975(3) 0.101(3) Uani 1 1 d . . .
H86 H 0.2490 0.8337 0.3221 0.121 Uiso 1 1 calc R . .
C87 C 0.7533(6) 0.7571(7) 0.5872(4) 0.094(3) Uani 1 1 d . . .
H87 H 0.7207 0.7346 0.6061 0.112 Uiso 1 1 calc R . .
C88 C 0.7499(8) 0.9076(7) 0.6933(5) 0.124(4) Uani 1 1 d . . .
H88 H 0.6983 0.9149 0.7060 0.148 Uiso 1 1 calc R . .
C89 C 0.8440(10) 0.9752(7) 0.7504(5) 0.155(5) Uani 1 1 d . . .
H89A H 0.9068 0.9909 0.7569 0.187 Uiso 1 1 calc R . .
H89B H 0.8081 1.0238 0.7480 0.187 Uiso 1 1 calc R . .
C90 C 1.9487(5) 1.0061(5) -0.0013(4) 0.078(3) Uani 1 1 d . . .
C91 C 1.8116(7) 0.4478(5) 0.0177(3) 0.094(3) Uani 1 1 d . . .
H91 H 1.7828 0.4196 0.0362 0.113 Uiso 1 1 calc R . .
C92 C 0.7428(9) 0.8699(7) 0.6563(4) 0.115(4) Uani 1 1 d . . .
H92 H 0.6865 0.8504 0.6459 0.138 Uiso 1 1 calc R . .
C93 C 1.8048(7) 1.0116(7) -0.0401(4) 0.118(4) Uani 1 1 d . . .
H93 H 1.7717 1.0091 -0.0649 0.142 Uiso 1 1 calc R . .
C94 C 1.6125(6) 0.5542(6) 0.0376(3) 0.085(3) Uani 1 1 d . . .
H94 H 1.6355 0.5211 0.0583 0.102 Uiso 1 1 calc R . .
C95 C 1.8055(7) 0.5141(7) -0.0417(3) 0.115(4) Uani 1 1 d . . .
H95 H 1.7736 0.5344 -0.0646 0.138 Uiso 1 1 calc R . .
C96 C 1.8985(6) 0.5210(7) -0.0360(3) 0.102(3) Uani 1 1 d . . .
H96 H 1.9273 0.5447 -0.0558 0.123 Uiso 1 1 calc R . .
N13 N 0.9344(18) 0.7804(14) 0.4119(6) 0.209(9) Uani 1 1 d . . .
C100 C 0.2156(7) 1.3523(6) 0.2562(4) 0.090(3) Uani 1 1 d . . .
C102 C 0.7968(7) 0.7542(7) 0.5234(4) 0.095(3) Uani 1 1 d . . .
C103 C 1.0562(6) 0.7583(6) 0.0868(4) 0.118(4) Uani 1 1 d . . .
H103 H 1.0316 0.7137 0.0733 0.142 Uiso 1 1 calc R . .
C105 C 0.8487(8) 0.8558(7) 0.7939(5) 0.129(5) Uani 1 1 d . . .
H105 H 0.8888 0.8234 0.7821 0.154 Uiso 1 1 calc R . .
C106 C 0.7869(9) 0.7148(8) 0.4832(5) 0.138(5) Uani 1 1 d . . .
H10A H 0.7856 0.6572 0.4868 0.166 Uiso 1 1 calc R . .
H10B H 0.7291 0.7305 0.4693 0.166 Uiso 1 1 calc R . .
C110 C 0.942(2) 0.7116(10) 0.4642(6) 0.172(8) Uani 1 1 d . . .
H110 H 0.9651 0.6789 0.4850 0.206 Uiso 1 1 calc R . .
C112 C 0.8550(17) 0.7785(12) 0.4269(7) 0.173(8) Uani 1 1 d . . .
H112 H 0.8036 0.8057 0.4160 0.207 Uiso 1 1 calc R . .
C117 C 0.1626(7) 1.3826(6) 0.2253(4) 0.115(4) Uani 1 1 d . . .
H117 H 0.1893 1.4125 0.2067 0.138 Uiso 1 1 calc R . .
C202 C 0.8074(12) 0.8412(11) 0.8265(5) 0.160(7) Uani 1 1 d . . .
H202 H 0.8154 0.7935 0.8406 0.192 Uiso 1 1 calc R . .
N1 N 0.6396(5) 1.0960(4) 0.2429(2) 0.0672(19) Uani 1 1 d . . .
N2 N 0.7421(5) 1.1050(4) 0.2024(3) 0.075(2) Uani 1 1 d . . .
N3 N 1.2529(5) 0.7264(4) 0.0481(3) 0.076(2) Uani 1 1 d . . .
N4 N 1.3591(4) 0.7489(3) 0.0096(2) 0.0619(17) Uani 1 1 d . . .
N5 N 0.4450(4) 1.1879(4) 0.2446(2) 0.0662(18) Uani 1 1 d . . .
N6 N 0.3656(4) 1.2988(4) 0.2454(3) 0.082(2) Uani 1 1 d . . .
N7 N 0.4657(4) 0.9905(4) 0.2498(2) 0.071(2) Uani 1 1 d . . .
N8 N 0.4061(4) 0.8720(4) 0.2545(3) 0.0665(19) Uani 1 1 d . . .
N9 N 1.5469(4) 0.6549(4) 0.0035(2) 0.0627(18) Uani 1 1 d . . .
N10 N 1.6164(4) 0.5419(4) -0.0012(3) 0.0654(18) Uani 1 1 d . . .
N11 N 1.5399(4) 0.8540(4) 0.0049(2) 0.0592(17) Uani 1 1 d . . .
N12 N 1.6107(4) 0.9681(4) 0.0032(3) 0.077(2) Uani 1 1 d . . .
C98 C 0.9903(14) 0.7398(16) 0.4374(10) 0.188(11) Uani 1 1 d . . .
H98 H 1.0521 0.7326 0.4366 0.226 Uiso 1 1 calc R . .
N14 N 0.8576(10) 0.7340(8) 0.4589(5) 0.127(4) Uani 1 1 d . . .
N15 N 0.8171(6) 0.9294(6) 0.7826(3) 0.091(2) Uani 1 1 d . . .
N16 N 0.7547(11) 0.9000(14) 0.8370(5) 0.204(9) Uani 1 1 d . . .
O11 O 0.5064(4) 1.1011(3) 0.32238(16) 0.145(3) Uani 1 1 d D . .
O12 O 0.6165(4) 1.2012(4) 0.32831(18) 0.162(3) Uani 1 1 d D . .
O13 O 0.6149(4) 1.1033(4) 0.37760(17) 0.175(4) Uani 1 1 d D . .
O14 O 0.5020(4) 1.2014(4) 0.36997(19) 0.183(4) Uani 1 1 d D . .
S1 S 0.5606(2) 1.15180(18) 0.34974(8) 0.1034(9) Uani 1 1 d D . .
Zn1 Zn 0.52108(6) 1.09706(6) 0.26589(3) 0.0702(3) Uani 1 1 d . . .
Zn2 Zn 1.47674(6) 0.75282(5) -0.01277(3) 0.0613(3) Uani 1 1 d . A .
O21 O 1.4668(6) 0.7437(4) -0.0684(2) 0.221(3) Uiso 1 1 d D . .
O23 O 1.5019(5) 0.8228(6) -0.1215(2) 0.221(3) Uiso 1 1 d D . .
S2A S 1.4324(2) 0.7950(2) -0.09983(9) 0.1113(14) Uani 0.863(4) 1 d PD A 1
O22A O 1.3658(5) 0.7527(5) -0.1257(2) 0.221(3) Uiso 0.863(4) 1 d PD A 1
O24A O 1.3936(7) 0.8653(4) -0.0851(3) 0.221(3) Uiso 0.863(4) 1 d PD A 1
S2B S 1.5380(6) 0.7760(9) -0.0885(4) 0.131(9) Uiso 0.137(4) 1 d PD A 2
O24B O 1.591(2) 0.831(2) -0.0636(8) 0.221(3) Uiso 0.137(4) 1 d PD A 2
O22B O 1.5933(19) 0.7133(16) -0.1007(9) 0.221(3) Uiso 0.137(4) 1 d PD A 2

loop_
_atom_site_aniso_label
_atom_site_aniso_U_11
_atom_site_aniso_U_22
_atom_site_aniso_U_33
_atom_site_aniso_U_23
_atom_site_aniso_U_13
_atom_site_aniso_U_12
C7 0.075(6) 0.073(7) 0.096(8) -0.004(6) 0.012(6) -0.006(5)
C16 0.055(5) 0.076(6) 0.079(6) -0.006(5) 0.023(5) 0.009(5)
C17 0.042(5) 0.102(8) 0.125(9) -0.024(7) 0.021(6) 0.003(5)
C21 0.048(5) 0.078(6) 0.166(10) -0.020(6) 0.039(6) -0.024(5)
C22 0.051(5) 0.074(6) 0.066(6) -0.004(5) 0.011(4) 0.013(5)
C24 0.099(7) 0.098(8) 0.060(6) -0.022(6) 0.029(5) -0.010(6)
C26 0.052(6) 0.065(6) 0.116(9) -0.011(6) 0.013(5) 0.016(4)
C27 0.061(6) 0.053(6) 0.147(9) 0.010(6) 0.014(5) 0.004(5)
C28 0.049(5) 0.058(5) 0.098(7) 0.016(5) 0.013(6) -0.003(4)
C31 0.107(8) 0.083(7) 0.137(9) 0.028(6) 0.075(7) 0.034(6)
C32 0.062(6) 0.065(6) 0.090(7) -0.011(5) 0.000(5) 0.025(4)
C33 0.066(6) 0.083(7) 0.092(7) 0.004(5) -0.002(6) 0.024(5)
C34 0.059(6) 0.053(5) 0.125(8) -0.005(5) 0.015(6) -0.009(5)
C35 0.080(8) 0.123(9) 0.126(10) 0.025(8) -0.011(7) -0.029(7)
C36 0.058(6) 0.060(6) 0.099(7) -0.005(6) 0.002(5) 0.007(5)
C37 0.058(6) 0.081(7) 0.121(8) -0.027(6) 0.019(5) 0.000(5)
C38 0.040(5) 0.067(6) 0.077(6) 0.008(6) 0.003(4) 0.020(4)
C39 0.089(7) 0.077(7) 0.115(9) 0.018(7) 0.012(7) -0.015(6)
C40 0.062(6) 0.122(8) 0.109(8) -0.048(6) 0.009(6) 0.023(6)
C41 0.066(6) 0.074(7) 0.120(8) -0.013(6) 0.018(6) 0.006(5)
C42 0.031(5) 0.068(6) 0.124(9) 0.026(6) -0.007(6) -0.009(4)
C43 0.064(7) 0.091(8) 0.133(11) 0.045(7) 0.010(8) -0.004(6)
C44 0.058(6) 0.122(9) 0.073(7) -0.001(6) 0.002(5) 0.017(6)
C45 0.051(6) 0.112(8) 0.114(8) -0.012(7) -0.004(6) 0.003(6)
C46 0.049(5) 0.059(5) 0.104(8) 0.013(5) 0.013(6) -0.003(4)
C47 0.055(5) 0.063(6) 0.080(6) -0.004(6) 0.005(5) -0.001(5)
C48 0.063(6) 0.076(6) 0.087(7) 0.002(6) 0.009(5) 0.003(5)
C49 0.116(9) 0.060(7) 0.123(10) 0.017(7) -0.007(7) -0.019(6)
C50 0.060(6) 0.170(12) 0.109(9) -0.030(8) 0.009(6) 0.026(7)
C52 0.057(5) 0.068(6) 0.099(7) -0.004(5) 0.000(7) 0.026(5)
C53 0.106(8) 0.068(6) 0.152(10) 0.003(6) 0.066(7) 0.028(6)
C54 0.050(6) 0.098(8) 0.153(10) 0.023(7) -0.007(6) 0.003(5)
C55 0.063(7) 0.084(8) 0.157(12) 0.023(9) -0.005(8) -0.011(5)
C56 0.054(6) 0.090(7) 0.104(8) -0.011(6) 0.005(5) -0.018(5)
C58 0.067(6) 0.080(7) 0.168(10) -0.020(7) 0.046(6) 0.012(6)
C59 0.048(6) 0.130(9) 0.095(8) 0.006(6) 0.014(5) -0.011(5)
C60 0.047(6) 0.105(8) 0.156(11) 0.002(8) 0.024(7) 0.017(5)
C61 0.069(7) 0.089(7) 0.104(8) 0.011(6) 0.041(6) 0.028(6)
C62 0.059(6) 0.054(5) 0.154(9) -0.029(6) -0.003(6) 0.015(4)
C63 0.068(6) 0.087(7) 0.098(8) 0.006(6) 0.025(6) -0.004(5)
C65 0.044(5) 0.055(5) 0.192(11) 0.028(6) -0.001(6) -0.001(4)
C66 0.090(9) 0.110(9) 0.138(11) -0.002(8) -0.008(7) 0.024(7)
C67 0.044(5) 0.087(7) 0.088(8) -0.011(6) 0.005(5) 0.008(5)
C68 0.033(5) 0.090(7) 0.252(14) -0.043(8) 0.010(6) 0.008(5)
C69 0.138(12) 0.059(6) 0.123(11) 0.000(7) 0.018(9) -0.021(7)
C70 0.046(5) 0.097(8) 0.095(8) -0.034(7) 0.003(5) 0.001(5)
C71 0.060(6) 0.088(7) 0.150(10) -0.006(6) 0.018(7) 0.014(5)
C72 0.083(7) 0.082(7) 0.096(9) 0.022(7) -0.018(7) 0.005(6)
C73 0.059(7) 0.151(10) 0.122(10) -0.014(8) -0.007(7) -0.013(6)
C74 0.074(8) 0.074(7) 0.143(10) 0.015(7) 0.003(7) 0.023(6)
C75 0.082(7) 0.089(7) 0.142(9) -0.041(6) 0.040(7) -0.012(6)
C77 0.053(6) 0.105(8) 0.178(11) -0.052(8) 0.033(6) 0.000(6)
C78 0.059(5) 0.059(6) 0.115(8) -0.012(6) 0.013(5) 0.000(5)
C79 0.058(7) 0.188(12) 0.103(9) 0.004(8) -0.005(6) -0.018(7)
C80 0.119(11) 0.122(10) 0.123(11) 0.027(9) -0.006(9) -0.039(8)
C81 0.053(7) 0.146(13) 0.175(15) -0.069(11) 0.002(8) -0.003(8)
C82 0.038(6) 0.181(12) 0.129(10) 0.040(8) -0.003(6) 0.000(6)
C83 0.075(7) 0.053(6) 0.112(9) -0.020(5) 0.013(7) 0.031(5)
C84 0.067(7) 0.118(9) 0.106(9) 0.034(8) -0.004(7) 0.004(6)
C86 0.058(6) 0.125(9) 0.113(9) 0.014(7) -0.022(6) -0.016(6)
C87 0.048(6) 0.093(8) 0.139(11) 0.014(8) 0.007(6) -0.002(6)
C88 0.097(9) 0.092(8) 0.184(14) 0.008(9) 0.023(9) -0.021(7)
C89 0.221(16) 0.083(9) 0.166(14) -0.004(10) 0.038(12) -0.027(9)
C90 0.048(5) 0.067(6) 0.115(8) 0.021(6) -0.008(7) -0.007(5)
C91 0.082(8) 0.064(6) 0.140(9) 0.024(6) 0.031(7) 0.023(6)
C92 0.139(12) 0.084(8) 0.123(10) 0.001(7) 0.011(9) -0.019(7)
C93 0.059(7) 0.162(11) 0.129(10) 0.043(8) -0.013(7) -0.001(7)
C94 0.073(6) 0.084(7) 0.101(9) 0.015(6) 0.021(6) 0.015(5)
C95 0.071(8) 0.179(12) 0.091(8) 0.016(8) -0.011(6) 0.045(8)
C96 0.055(6) 0.162(10) 0.091(8) 0.000(7) 0.014(6) 0.018(6)
N13 0.172(18) 0.30(2) 0.168(16) -0.078(15) 0.069(14) -0.056(16)
C100 0.081(8) 0.050(6) 0.136(10) -0.010(6) 0.001(7) 0.011(5)
C102 0.072(7) 0.089(8) 0.121(10) -0.006(8) -0.001(7) 0.006(6)
C103 0.050(6) 0.112(9) 0.199(12) -0.045(8) 0.037(7) 0.008(6)
C105 0.119(10) 0.067(8) 0.192(15) -0.002(9) -0.014(10) 0.007(7)
C106 0.107(10) 0.124(10) 0.188(15) 0.005(10) 0.030(10) -0.043(8)
C110 0.17(2) 0.115(12) 0.24(2) -0.043(12) 0.06(2) -0.021(14)
C112 0.22(3) 0.148(15) 0.137(16) -0.013(12) -0.039(15) 0.042(14)
C117 0.062(7) 0.086(8) 0.197(13) 0.035(8) 0.010(7) -0.009(6)
C202 0.158(17) 0.201(19) 0.123(13) 0.007(13) 0.024(11) -0.086(14)
N1 0.068(5) 0.053(4) 0.086(5) -0.006(4) 0.034(5) 0.003(4)
N2 0.059(5) 0.060(4) 0.113(7) -0.006(4) 0.037(5) 0.009(4)
N3 0.054(5) 0.066(5) 0.111(7) 0.009(4) 0.022(5) 0.013(4)
N4 0.057(4) 0.051(4) 0.078(5) 0.006(4) 0.010(4) 0.015(3)
N5 0.040(4) 0.066(5) 0.095(6) 0.000(4) 0.017(4) 0.003(3)
N6 0.033(4) 0.061(5) 0.149(8) -0.001(6) -0.001(5) -0.002(4)
N7 0.054(4) 0.048(4) 0.116(7) 0.011(5) 0.027(4) -0.008(3)
N8 0.039(4) 0.056(5) 0.105(6) 0.011(5) 0.010(4) 0.003(3)
N9 0.042(4) 0.072(5) 0.076(5) 0.001(4) 0.013(4) 0.010(3)
N10 0.046(4) 0.051(4) 0.096(6) -0.002(4) -0.001(4) 0.007(3)
N11 0.041(4) 0.065(4) 0.071(5) -0.003(4) 0.003(3) 0.003(3)
N12 0.031(4) 0.067(5) 0.130(8) -0.008(5) 0.001(4) 0.002(4)
C98 0.114(15) 0.21(2) 0.24(3) -0.14(2) 0.022(17) -0.032(15)
N14 0.089(9) 0.112(9) 0.176(13) -0.032(9) -0.012(9) 0.005(7)
N15 0.079(6) 0.082(7) 0.108(7) 0.002(6) -0.003(5) -0.011(5)
N16 0.141(13) 0.30(2) 0.186(15) -0.076(15) 0.077(11) -0.123(14)
O11 0.203(8) 0.114(6) 0.107(6) 0.003(5) -0.031(5) -0.035(6)
O12 0.133(7) 0.208(9) 0.147(7) 0.052(7) 0.021(5) -0.041(6)
O13 0.237(10) 0.133(7) 0.136(7) 0.032(6) -0.063(7) -0.005(7)
O14 0.182(9) 0.221(10) 0.154(8) -0.056(7) 0.049(6) 0.032(8)
S1 0.107(2) 0.115(2) 0.086(2) -0.0080(19) 0.0023(18) -0.0097(19)
Zn1 0.0583(6) 0.0641(6) 0.0898(8) -0.0035(6) 0.0155(5) -0.0024(5)
Zn2 0.0483(5) 0.0601(6) 0.0762(7) -0.0030(5) 0.0097(4) 0.0049(4)
S2A 0.120(3) 0.123(3) 0.088(2) -0.002(2) -0.002(2) -0.009(2)

loop_
_atom_type_symbol
_atom_type_description
_atom_type_scat_dispersion_real
_atom_type_scat_dispersion_imag
_atom_type_scat_source
C C 0.0033 0.0016 'International Tables Vol C Tables 4.2.6.8 and 6.1.1.4'
H H 0.0000 0.0000 'International Tables Vol C Tables 4.2.6.8 and 6.1.1.4'
N N 0.0061 0.0033 'International Tables Vol C Tables 4.2.6.8 and 6.1.1.4'
O O 0.0106 0.0060 'International Tables Vol C Tables 4.2.6.8 and 6.1.1.4'
S S 0.1246 0.1234 'International Tables Vol C Tables 4.2.6.8 and 6.1.1.4'
Zn Zn 0.2839 1.4301 'International Tables Vol C Tables 4.2.6.8 and 6.1.1.4'

loop_
_geom_angle_atom_site_label_1
_geom_angle_atom_site_label_2
_geom_angle_atom_site_label_3
_geom_angle
_geom_angle_site_symmetry_1
_geom_angle_site_symmetry_3
_geom_angle_publ_flag
N8 C7 C24 106.4(8) . . ?
N8 C7 H7 126.8 . . ?
C24 C7 H7 126.8 . . ?
C40 C16 C77 117.7(8) . . ?
C40 C16 C22 122.7(8) . . ?
C77 C16 C22 119.5(8) . . ?
N3 C17 C33 108.9(8) . . ?
N3 C17 H17 125.6 . . ?
C33 C17 H17 125.6 . . ?
C22 C21 C58 123.0(9) . . ?
C22 C21 H21 118.5 . . ?
C58 C21 H21 118.5 . . ?
C37 C22 C21 117.8(8) . . ?
C37 C22 C16 119.1(8) . . ?
C21 C22 C16 123.1(8) . . ?
N7 C24 C7 108.9(8) . . ?
N7 C24 H24 125.5 . . ?
C7 C24 H24 125.5 . . ?
N1 C26 N2 112.0(9) . . ?
N1 C26 H26 124.0 . . ?
N2 C26 H26 124.0 . . ?
N8 C27 C28 112.3(6) . . ?
N8 C27 H27A 109.1 . . ?
C28 C27 H27A 109.1 . . ?
N8 C27 H27B 109.1 . . ?
C28 C27 H27B 109.1 . . ?
H27A C27 H27B 107.9 . . ?
C63 C28 C86 117.1(8) . . ?
C63 C28 C27 122.5(9) . . ?
C86 C28 C27 120.3(9) . . ?
N3 C31 C61 110.9(7) . . ?
N3 C31 H31A 109.5 . . ?
C61 C31 H31A 109.5 . . ?
N3 C31 H31B 109.5 . . ?
C61 C31 H31B 109.5 . . ?
H31A C31 H31B 108.1 . . ?
N4 C32 N3 112.4(8) . . ?
N4 C32 H32 123.8 . . ?
N3 C32 H32 123.8 . . ?
C17 C33 N4 107.2(8) . . ?
C17 C33 H33 126.4 . . ?
N4 C33 H33 126.4 . . ?
C45 C34 C54 118.4(9) . 2_545 ?
C45 C34 C46 122.1(9) . . ?
C54 C34 C46 119.5(9) 2_545 . ?
C80 C35 C43 120.6(12) . . ?
C80 C35 H35 119.7 . . ?
C43 C35 H35 119.7 . . ?
N8 C36 N7 110.5(8) . . ?
N8 C36 H36 124.8 . . ?
N7 C36 H36 124.8 . . ?
C22 C37 C75 120.7(8) . . ?
C22 C37 H37 119.6 . . ?
C75 C37 H37 119.6 . . ?
N12 C38 N11 110.3(8) . . ?
N12 C38 H38 124.9 . . ?
N11 C38 H38 124.9 . . ?
C49 C39 C72 121.6(10) . . ?
C49 C39 H39 119.2 . . ?
C72 C39 H39 119.2 . . ?
C16 C40 C50 120.5(9) . . ?
C16 C40 H40 119.8 . . ?
C50 C40 H40 119.8 . . ?
C58 C41 C75 120.6(9) . . ?
C58 C41 C53 119.3(9) . . ?
C75 C41 C53 119.9(9) . . ?
C73 C42 C93 117.5(9) . . ?
C73 C42 C65 122.8(11) . . ?
C93 C42 C65 119.7(10) . . ?
C92 C43 C72 122.7(11) . . ?
C92 C43 C35 115.0(13) . . ?
C72 C43 C35 122.3(12) . . ?
N5 C44 C84 106.8(9) . . ?
N5 C44 H44 126.6 . . ?
C84 C44 H44 126.6 . . ?
C34 C45 C66 118.3(10) . 2_545 ?
C34 C45 H45 120.9 . . ?
C66 C45 H45 120.9 2_545 . ?
C59 C46 C56 117.6(8) . . ?
C59 C46 C34 122.3(9) . . ?
C56 C46 C34 120.1(10) . . ?
N9 C47 N10 112.5(8) . . ?
N9 C47 H47 123.8 . . ?
N10 C47 H47 123.8 . . ?
C94 C48 N9 109.0(9) . . ?
C94 C48 H48 125.5 . . ?
N9 C48 H48 125.5 . . ?
C102 C49 C39 117.6(11) . . ?
C102 C49 H49 121.2 . . ?
C39 C49 H49 121.2 . . ?
C61 C50 C40 122.3(9) . . ?
C61 C50 H50 118.8 . . ?
C40 C50 H50 118.8 . . ?
C74 C52 C96 115.1(9) . . ?
C74 C52 C52 121.9(13) . 3_965 ?
C96 C52 C52 123.0(13) . 3_965 ?
N2 C53 C41 112.0(8) . . ?
N2 C53 H53A 109.2 . . ?
C41 C53 H53A 109.2 . . ?
N2 C53 H53B 109.2 . . ?
C41 C53 H53B 109.2 . . ?
H53A C53 H53B 107.9 . . ?
C117 C54 C34 120.2(10) . 2 ?
C117 C54 H54 119.9 . . ?
C34 C54 H54 119.9 2 . ?
C87 C55 C102 120.5(11) . . ?
C87 C55 H55 119.8 . . ?
C102 C55 H55 119.8 . . ?
C46 C56 C63 121.1(9) . . ?
C46 C56 H56 119.4 . . ?
C63 C56 H56 119.4 . . ?
C41 C58 C21 117.8(9) . . ?
C41 C58 H58 121.1 . . ?
C21 C58 H58 121.1 . . ?
C46 C59 C86 122.7(9) . . ?
C46 C59 H59 118.7 . . ?
C86 C59 H59 118.7 . . ?
C71 C60 N2 106.4(9) . . ?
C71 C60 H60 126.8 . . ?
N2 C60 H60 126.8 . . ?
C103 C61 C50 117.7(9) . . ?
C103 C61 C31 120.1(10) . . ?
C50 C61 C31 122.2(10) . . ?
N10 C62 C83 111.9(6) . . ?
N10 C62 H62A 109.2 . . ?
C83 C62 H62A 109.2 . . ?
N10 C62 H62B 109.2 . . ?
C83 C62 H62B 109.2 . . ?
H62A C62 H62B 107.9 . . ?
C28 C63 C56 122.3(9) . . ?
C28 C63 H63 118.9 . . ?
C56 C63 H63 118.9 . . ?
N12 C65 C42 111.9(6) . . ?
N12 C65 H65A 109.2 . . ?
C42 C65 H65A 109.2 . . ?
N12 C65 H65B 109.2 . . ?
C42 C65 H65B 109.2 . . ?
H65A C65 H65B 107.9 . . ?
C100 C66 C45 121.8(11) . 2 ?
C100 C66 H66 119.1 . . ?
C45 C66 H66 119.1 2 . ?
C70 C67 N11 110.9(9) . . ?
C70 C67 H67 124.5 . . ?
N11 C67 H67 124.5 . . ?
N6 C68 C100 110.7(7) . . ?
N6 C68 H68A 109.5 . . ?
C100 C68 H68A 109.5 . . ?
N6 C68 H68B 109.5 . . ?
C100 C68 H68B 109.5 . . ?
H68A C68 H68B 108.1 . . ?
C80 C69 C88 116.8(13) . . ?
C80 C69 C89 121.5(14) . . ?
C88 C69 C89 121.6(15) . . ?
C67 C70 N12 106.0(8) . . ?
C67 C70 H70 127.0 . . ?
N12 C70 H70 127.0 . . ?
C60 C71 N1 109.4(10) . . ?
C60 C71 H71 125.3 . . ?
N1 C71 H71 125.3 . . ?
C87 C72 C39 117.1(11) . . ?
C87 C72 C43 123.2(12) . . ?
C39 C72 C43 119.7(11) . . ?
C42 C73 C79 123.1(10) . . ?
C42 C73 H73 118.5 . . ?
C79 C73 H73 118.5 . . ?
C52 C74 C91 120.8(10) . . ?
C52 C74 H74 119.6 . . ?
C91 C74 H74 119.6 . . ?
C41 C75 C37 120.0(9) . . ?
C41 C75 H75 120.0 . . ?
C37 C75 H75 120.0 . . ?
C16 C77 C103 122.1(9) . . ?
C16 C77 H77 118.9 . . ?
C103 C77 H77 118.9 . . ?
N6 C78 N5 110.7(9) . . ?
N6 C78 H78 124.6 . . ?
N5 C78 H78 124.6 . . ?
C90 C79 C73 119.3(10) . . ?
C90 C79 H79 120.4 . . ?
C73 C79 H79 120.4 . . ?
C69 C80 C35 123.5(12) . . ?
C69 C80 H80 118.2 . . ?
C35 C80 H80 118.2 . . ?
N15 C81 N16 116.1(16) . . ?
N15 C81 C202 75.7(9) . . ?
N16 C81 C202 40.4(9) . . ?
N15 C81 H81 122.0 . . ?
N16 C81 H81 122.0 . . ?
C202 C81 H81 162.3 . . ?
C90 C82 C93 121.8(11) . . ?
C90 C82 H82 119.1 . . ?
C93 C82 H82 119.1 . . ?
C95 C83 C91 116.8(9) . . ?
C95 C83 C62 121.7(10) . . ?
C91 C83 C62 121.5(10) . . ?
N6 C84 C44 107.6(9) . . ?
N6 C84 H84 126.2 . . ?
C44 C84 H84 126.2 . . ?
C28 C86 C59 119.1(9) . . ?
C28 C86 H86 120.5 . . ?
C59 C86 H86 120.5 . . ?
C55 C87 C72 121.3(11) . . ?
C55 C87 H87 119.3 . . ?
C72 C87 H87 119.3 . . ?
C92 C88 C69 120.8(12) . . ?
C92 C88 H88 119.6 . . ?
C69 C88 H88 119.6 . . ?
N15 C89 C69 116.0(10) . . ?
N15 C89 H89A 108.3 . . ?
C69 C89 H89A 108.3 . . ?
N15 C89 H89B 108.3 . . ?
C69 C89 H89B 108.3 . . ?
H89A C89 H89B 107.4 . . ?
C79 C90 C82 118.1(9) . . ?
C79 C90 C90 122.0(13) . 3_975 ?
C82 C90 C90 119.8(13) . 3_975 ?
C83 C91 C74 122.8(10) . . ?
C83 C91 H91 118.6 . . ?
C74 C91 H91 118.6 . . ?
C43 C92 C88 123.2(13) . . ?
C43 C92 H92 118.4 . . ?
C88 C92 H92 118.4 . . ?
C42 C93 C82 120.2(10) . . ?
C42 C93 H93 119.9 . . ?
C82 C93 H93 119.9 . . ?
C48 C94 N10 106.0(9) . . ?
C48 C94 H94 127.0 . . ?
N10 C94 H94 127.0 . . ?
C83 C95 C96 120.2(10) . . ?
C83 C95 H95 119.9 . . ?
C96 C95 H95 119.9 . . ?
C52 C96 C95 124.1(10) . . ?
C52 C96 H96 117.9 . . ?
C95 C96 H96 117.9 . . ?
C98 N13 C112 104(2) . . ?
C117 C100 C66 118.8(11) . . ?
C117 C100 C68 122.3(11) . . ?
C66 C100 C68 118.9(11) . . ?
C55 C102 C49 121.9(12) . . ?
C55 C102 C106 117.8(12) . . ?
C49 C102 C106 120.2(12) . . ?
C61 C103 C77 119.5(10) . . ?
C61 C103 H103 120.3 . . ?
C77 C103 H103 120.3 . . ?
C202 C105 N15 102.9(14) . . ?
C202 C105 H105 128.6 . . ?
N15 C105 H105 128.6 . . ?
N14 C106 C102 114.8(10) . . ?
N14 C106 H10A 108.6 . . ?
C102 C106 H10A 108.6 . . ?
N14 C106 H10B 108.6 . . ?
C102 C106 H10B 108.6 . . ?
H10A C106 H10B 107.5 . . ?
N14 C110 C98 113(3) . . ?
N14 C110 C112 39.1(13) . . ?
C98 C110 C112 74.2(16) . . ?
N14 C110 H110 123.4 . . ?
C98 C110 H110 123.4 . . ?
C112 C110 H110 162.5 . . ?
N14 C112 N13 112.8(19) . . ?
N14 C112 C110 38.4(9) . . ?
N13 C112 C110 74.4(13) . . ?
N14 C112 H112 123.6 . . ?
N13 C112 H112 123.6 . . ?
C110 C112 H112 161.9 . . ?
C100 C117 C54 122.6(11) . . ?
C100 C117 H117 118.7 . . ?
C54 C117 H117 118.7 . . ?
N16 C202 C105 115(2) . . ?
N16 C202 C81 40.0(11) . . ?
C105 C202 C81 75.1(11) . . ?
N16 C202 H202 122.5 . . ?
C105 C202 H202 122.5 . . ?
C81 C202 H202 162.4 . . ?
C26 N1 C71 104.8(8) . . ?
C26 N1 Zn1 128.6(7) . . ?
C71 N1 Zn1 126.6(7) . . ?
C26 N2 C60 107.4(8) . . ?
C26 N2 C53 125.8(9) . . ?
C60 N2 C53 126.5(9) . . ?
C17 N3 C32 107.0(8) . . ?
C17 N3 C31 125.8(9) . . ?
C32 N3 C31 126.9(9) . . ?
C32 N4 C33 104.5(7) . . ?
C32 N4 Zn2 129.3(6) . . ?
C33 N4 Zn2 125.9(6) . . ?
C78 N5 C44 106.6(8) . . ?
C78 N5 Zn1 123.6(7) . . ?
C44 N5 Zn1 129.6(7) . . ?
C84 N6 C78 108.1(9) . . ?
C84 N6 C68 128.6(11) . . ?
C78 N6 C68 123.3(10) . . ?
C36 N7 C24 106.3(7) . . ?
C36 N7 Zn1 125.6(7) . . ?
C24 N7 Zn1 128.0(7) . . ?
C36 N8 C7 108.0(7) . . ?
C36 N8 C27 128.2(9) . . ?
C7 N8 C27 123.8(9) . . ?
C47 N9 C48 104.9(7) . . ?
C47 N9 Zn2 125.9(7) . . ?
C48 N9 Zn2 129.0(6) . . ?
C47 N10 C94 107.6(7) . . ?
C47 N10 C62 126.4(9) . . ?
C94 N10 C62 126.0(8) . . ?
C38 N11 C67 104.7(7) . . ?
C38 N11 Zn2 126.5(7) . . ?
C67 N11 Zn2 128.7(7) . . ?
C38 N12 C70 108.1(8) . . ?
C38 N12 C65 124.6(10) . . ?
C70 N12 C65 127.3(10) . . ?
C110 C98 N13 107(2) . . ?
C110 C98 H98 126.6 . . ?
N13 C98 H98 126.6 . . ?
C110 N14 C112 102.5(17) . . ?
C110 N14 C106 127.3(19) . . ?
C112 N14 C106 130(2) . . ?
C81 N15 C105 106.3(12) . . ?
C81 N15 C89 127.8(13) . . ?
C105 N15 C89 125.7(13) . . ?
C81 N16 C202 99.6(15) . . ?
S1 O11 Zn1 122.7(4) . . ?
O13 S1 O12 110.5(3) . . ?
O13 S1 O14 109.6(3) . . ?
O12 S1 O14 109.4(3) . . ?
O13 S1 O11 109.4(3) . . ?
O12 S1 O11 108.9(3) . . ?
O14 S1 O11 109.0(3) . . ?
O11 Zn1 N5 102.2(3) . . ?
O11 Zn1 N1 125.7(3) . . ?
N5 Zn1 N1 110.7(3) . . ?
O11 Zn1 N7 102.2(3) . . ?
N5 Zn1 N7 112.2(3) . . ?
N1 Zn1 N7 103.6(3) . . ?
O21 Zn2 N9 101.2(3) . . ?
O21 Zn2 N4 114.2(3) . . ?
N9 Zn2 N4 108.8(3) . . ?
O21 Zn2 N11 110.6(3) . . ?
N9 Zn2 N11 113.5(2) . . ?
N4 Zn2 N11 108.5(3) . . ?
S2A O21 S2B 68.6(3) . . ?
S2A O21 Zn2 133.5(5) . . ?
S2B O21 Zn2 118.1(8) . . ?
S2A O23 S2B 68.9(3) . . ?
O23 S2A O21 111.6(3) . . ?
O23 S2A O24A 105.2(7) . . ?
O21 S2A O24A 110.9(3) . . ?
O23 S2A O22A 109.5(3) . . ?
O21 S2A O22A 109.4(3) . . ?
O24A S2A O22A 110.2(3) . . ?
O24B S2B O22B 110.5(4) . . ?
O24B S2B O23 104.6(14) . . ?
O22B S2B O23 110.5(4) . . ?
O24B S2B O21 110.3(4) . . ?
O22B S2B O21 110.3(4) . . ?
O23 S2B O21 110.6(4) . . ?

loop_
_geom_bond_atom_site_label_1
_geom_bond_atom_site_label_2
_geom_bond_distance
_geom_bond_site_symmetry_2
_geom_bond_publ_flag
C7 N8 1.354(10) . ?
C7 C24 1.363(11) . ?
C7 H7 0.9300 . ?
C16 C40 1.334(10) . ?
C16 C77 1.347(11) . ?
C16 C22 1.516(10) . ?
C17 N3 1.295(11) . ?
C17 C33 1.364(11) . ?
C17 H17 0.9300 . ?
C21 C22 1.367(10) . ?
C21 C58 1.392(11) . ?
C21 H21 0.9300 . ?
C22 C37 1.356(11) . ?
C24 N7 1.346(9) . ?
C24 H24 0.9300 . ?
C26 N1 1.297(10) . ?
C26 N2 1.325(9) . ?
C26 H26 0.9300 . ?
C27 N8 1.453(9) . ?
C27 C28 1.510(10) . ?
C27 H27A 0.9700 . ?
C27 H27B 0.9700 . ?
C28 C63 1.380(11) . ?
C28 C86 1.396(12) . ?
C31 N3 1.480(10) . ?
C31 C61 1.531(11) . ?
C31 H31A 0.9700 . ?
C31 H31B 0.9700 . ?
C32 N4 1.301(9) . ?
C32 N3 1.343(9) . ?
C32 H32 0.9300 . ?
C33 N4 1.391(9) . ?
C33 H33 0.9300 . ?
C34 C45 1.375(11) . ?
C34 C54 1.413(12) 2_545 ?
C34 C46 1.469(11) . ?
C35 C80 1.401(15) . ?
C35 C43 1.453(13) . ?
C35 H35 0.9300 . ?
C36 N8 1.320(9) . ?
C36 N7 1.336(9) . ?
C36 H36 0.9300 . ?
C37 C75 1.398(11) . ?
C37 H37 0.9300 . ?
C38 N12 1.320(9) . ?
C38 N11 1.336(9) . ?
C38 H38 0.9300 . ?
C39 C49 1.379(12) . ?
C39 C72 1.403(12) . ?
C39 H39 0.9300 . ?
C40 C50 1.381(12) . ?
C40 H40 0.9300 . ?
C41 C58 1.362(11) . ?
C41 C75 1.367(11) . ?
C41 C53 1.511(11) . ?
C42 C73 1.308(12) . ?
C42 C93 1.350(13) . ?
C42 C65 1.542(10) . ?
C43 C92 1.369(13) . ?
C43 C72 1.433(14) . ?
C44 N5 1.358(10) . ?
C44 C84 1.403(13) . ?
C44 H44 0.9300 . ?
C45 C66 1.449(13) 2_545 ?
C45 H45 0.9300 . ?
C46 C59 1.363(11) . ?
C46 C56 1.363(11) . ?
C47 N9 1.300(9) . ?
C47 N10 1.304(9) . ?
C47 H47 0.9300 . ?
C48 C94 1.347(11) . ?
C48 N9 1.365(9) . ?
C48 H48 0.9300 . ?
C49 C102 1.367(13) . ?
C49 H49 0.9300 . ?
C50 C61 1.350(12) . ?
C50 H50 0.9300 . ?
C52 C74 1.358(12) . ?
C52 C96 1.367(11) . ?
C52 C52 1.460(16) 3_965 ?
C53 N2 1.487(10) . ?
C53 H53A 0.9700 . ?
C53 H53B 0.9700 . ?
C54 C117 1.376(12) . ?
C54 C34 1.413(12) 2 ?
C54 H54 0.9300 . ?
C55 C87 1.344(13) . ?
C55 C102 1.352(13) . ?
C55 H55 0.9300 . ?
C56 C63 1.380(11) . ?
C56 H56 0.9300 . ?
C58 H58 0.9300 . ?
C59 C86 1.406(11) . ?
C59 H59 0.9300 . ?
C60 C71 1.333(12) . ?
C60 N2 1.350(11) . ?
C60 H60 0.9300 . ?
C61 C103 1.343(12) . ?
C62 N10 1.471(9) . ?
C62 C83 1.521(11) . ?
C62 H62A 0.9700 . ?
C62 H62B 0.9700 . ?
C63 H63 0.9300 . ?
C65 N12 1.469(10) . ?
C65 H65A 0.9700 . ?
C65 H65B 0.9700 . ?
C66 C100 1.346(13) . ?
C66 C45 1.449(13) 2 ?
C66 H66 0.9300 . ?
C67 C70 1.327(11) . ?
C67 N11 1.347(9) . ?
C67 H67 0.9300 . ?
C68 N6 1.460(11) . ?
C68 C100 1.539(12) . ?
C68 H68A 0.9700 . ?
C68 H68B 0.9700 . ?
C69 C80 1.338(14) . ?
C69 C88 1.423(15) . ?
C69 C89 1.477(15) . ?
C70 N12 1.348(10) . ?
C70 H70 0.9300 . ?
C71 N1 1.381(11) . ?
C71 H71 0.9300 . ?
C72 C87 1.381(13) . ?
C73 C79 1.410(12) . ?
C73 H73 0.9300 . ?
C74 C91 1.394(12) . ?
C74 H74 0.9300 . ?
C75 H75 0.9300 . ?
C77 C103 1.400(11) . ?
C77 H77 0.9300 . ?
C78 N6 1.334(10) . ?
C78 N5 1.336(9) . ?
C78 H78 0.9300 . ?
C79 C90 1.334(12) . ?
C79 H79 0.9300 . ?
C80 H80 0.9300 . ?
C81 N15 1.300(14) . ?
C81 N16 1.32(2) . ?
C81 C202 2.02(3) . ?
C81 H81 0.9300 . ?
C82 C90 1.341(12) . ?
C82 C93 1.392(12) . ?
C82 H82 0.9300 . ?
C83 C95 1.350(12) . ?
C83 C91 1.353(12) . ?
C84 N6 1.321(11) . ?
C84 H84 0.9300 . ?
C86 H86 0.9300 . ?
C87 H87 0.9300 . ?
C88 C92 1.404(14) . ?
C88 H88 0.9300 . ?
C89 N15 1.432(13) . ?
C89 H89A 0.9700 . ?
C89 H89B 0.9700 . ?
C90 C90 1.530(16) 3_975 ?
C91 H91 0.9300 . ?
C92 H92 0.9300 . ?
C93 H93 0.9300 . ?
C94 N10 1.347(10) . ?
C94 H94 0.9300 . ?
C95 C96 1.378(12) . ?
C95 H95 0.9300 . ?
C96 H96 0.9300 . ?
N13 C98 1.32(3) . ?
N13 C112 1.34(2) . ?
C100 C117 1.342(13) . ?
C102 C106 1.511(15) . ?
C103 H103 0.9300 . ?
C105 C202 1.352(17) . ?
C105 N15 1.356(12) . ?
C105 H105 0.9300 . ?
C106 N14 1.447(15) . ?
C106 H10A 0.9700 . ?
C106 H10B 0.9700 . ?
C110 N14 1.30(2) . ?
C110 C98 1.32(3) . ?
C110 C112 2.04(3) . ?
C110 H110 0.9300 . ?
C112 N14 1.32(2) . ?
C112 H112 0.9300 . ?
C117 H117 0.9300 . ?
C202 N16 1.33(2) . ?
C202 H202 0.9300 . ?
N1 Zn1 2.008(6) . ?
N4 Zn2 1.986(6) . ?
N5 Zn1 1.980(7) . ?
N7 Zn1 2.011(7) . ?
N9 Zn2 1.984(6) . ?
N11 Zn2 1.992(6) . ?
C98 H98 0.9300 . ?
O11 S1 1.438(4) . ?
O11 Zn1 1.965(6) . ?
O12 S1 1.428(4) . ?
O13 S1 1.427(4) . ?
O14 S1 1.433(4) . ?
Zn2 O21 1.894(7) . ?
O21 S2A 1.421(4) . ?
O21 S2B 1.428(5) . ?
O23 S2A 1.414(4) . ?
O23 S2B 1.425(5) . ?
S2A O24A 1.423(5) . ?
S2A O22A 1.434(4) . ?
S2B O24B 1.423(5) . ?
S2B O22B 1.423(5) . ?
